data_4121454
loop_
_publ_author_name
'Shima, Kentaro'
'Mutoh, Katsuya'
'Kobayashi, Yoichi'
'Abe, Jiro'

_publ_section_title
;
 Enhancing the versatility and functionality of fast photochromic bridged
 imidazole dimers by flipping imidazole rings.
;
_journal_issue 10
_journal_name_full 'Journal of the American Chemical Society'
_journal_page_first 3796
_journal_page_last 3799
_journal_paper_doi 10.1021/ja501028v
_journal_volume 136
_journal_year 2014
_chemical_formula_sum 'C46 H34 N4'
_chemical_formula_weight 642.77
_chemical_name_systematic
; 
 ? 
;
_space_group_IT_number 14
_symmetry_cell_setting monoclinic
_symmetry_space_group_name_Hall '-P 2ybc'
_symmetry_space_group_name_H-M 'P 1 21/c 1'
_atom_sites_solution_hydrogens geom
_atom_sites_solution_primary direct
_atom_sites_solution_secondary difmap
_audit_creation_method SHELXL-97
_cell_angle_alpha 90.00
_cell_angle_beta 98.895(3)
_cell_angle_gamma 90.00
_cell_formula_units_Z 4
_cell_length_a 13.309(3)
_cell_length_b 13.381(3)
_cell_length_c 18.906(4)
_cell_measurement_reflns_used 7041
_cell_measurement_temperature 90
_cell_measurement_theta_max 26.44
_cell_measurement_theta_min 2.32
_cell_volume 3326.4(13)
_computing_cell_refinement 'Bruker SAINT'
_computing_data_collection 'Bruker APEX2'
_computing_data_reduction 'Bruker SAINT'
_computing_molecular_graphics 'Bruker SHELXTL'
_computing_publication_material 'Bruker SHELXTL'
_computing_structure_refinement 'SHELXL-97 (Sheldrick, 2008)'
_computing_structure_solution 'SHELXS-97 (Sheldrick, 2008)'
_diffrn_ambient_temperature 90
_diffrn_detector_area_resol_mean 8.333
_diffrn_measured_fraction_theta_full 0.988
_diffrn_measured_fraction_theta_max 0.988
_diffrn_measurement_device_type 'Bruker APEX-II CCD'
_diffrn_measurement_method '\f and \w scans'
_diffrn_radiation_monochromator graphite
_diffrn_radiation_source 'fine-focus sealed tube'
_diffrn_radiation_type MoK\a
_diffrn_radiation_wavelength 0.71073
_diffrn_reflns_av_R_equivalents 0.0264
_diffrn_reflns_av_sigmaI/netI 0.0320
_diffrn_reflns_limit_h_max 16
_diffrn_reflns_limit_h_min -12
_diffrn_reflns_limit_k_max 11
_diffrn_reflns_limit_k_min -16
_diffrn_reflns_limit_l_max 18
_diffrn_reflns_limit_l_min -23
_diffrn_reflns_number 17199
_diffrn_reflns_theta_full 26.58
_diffrn_reflns_theta_max 26.58
_diffrn_reflns_theta_min 1.55
_exptl_absorpt_coefficient_mu 0.076
_exptl_absorpt_correction_T_max 0.9777
_exptl_absorpt_correction_T_min 0.9668
_exptl_absorpt_correction_type empirical
_exptl_absorpt_process_details 'SADABS Sheldrick 1996'
_exptl_crystal_colour yellow
_exptl_crystal_density_diffrn 1.283
_exptl_crystal_density_method 'not measured'
_exptl_crystal_description block
_exptl_crystal_F_000 1352
_exptl_crystal_size_max 0.45
_exptl_crystal_size_mid 0.40
_exptl_crystal_size_min 0.30
_refine_diff_density_max 0.363
_refine_diff_density_min -0.256
_refine_diff_density_rms 0.044
_refine_ls_extinction_method none
_refine_ls_goodness_of_fit_ref 1.013
_refine_ls_hydrogen_treatment constr
_refine_ls_matrix_type full
_refine_ls_number_parameters 451
_refine_ls_number_reflns 6867
_refine_ls_number_restraints 0
_refine_ls_restrained_S_all 1.013
_refine_ls_R_factor_all 0.0545
_refine_ls_R_factor_gt 0.0433
_refine_ls_shift/su_max 0.000
_refine_ls_shift/su_mean 0.000
_refine_ls_structure_factor_coef Fsqd
_refine_ls_weighting_details 'calc w=1/[\s^2^(Fo^2^)+(0.0413P)^2^+1.9437P] where P=(Fo^2^+2Fc^2^)/3'
_refine_ls_weighting_scheme calc
_refine_ls_wR_factor_gt 0.1010
_refine_ls_wR_factor_ref 0.1075
_reflns_number_gt 5685
_reflns_number_total 6867
_reflns_threshold_expression >2sigma(I)
_cod_data_source_file ja501028v_si_002.cif
_cod_data_source_block p2_1_c
_cod_depositor_comments
;
The following automatic conversions were performed:

'_symmetry_cell_setting' value 'Monoclinic' changed to 'monoclinic'
according to
/usr/data/users/saulius/crontab/automatic-downloads/current/ACS/lib/dictionaries/cif_core.dic
dictionary named 'cif_core.dic' version 2.4.2 from 2011-04-26.

Automatic conversion script
Id: cif_fix_values 2281 2013-09-26 08:29:07Z andrius 
;
_cod_original_sg_symbol_H-M P2(1)/c
_cod_database_code 4121454

loop_
_symmetry_equiv_pos_as_xyz
'x, y, z'
'-x, y+1/2, -z+1/2'
'-x, -y, -z'
'x, -y-1/2, z-1/2'

loop_
_atom_site_label
_atom_site_type_symbol
_atom_site_fract_x
_atom_site_fract_y
_atom_site_fract_z
_atom_site_U_iso_or_equiv
_atom_site_adp_type
_atom_site_occupancy
_atom_site_symmetry_multiplicity
_atom_site_calc_flag
_atom_site_refinement_flags
N2 N 0.62157(9) 0.14904(9) 0.22601(6) 0.0182(3) Uani 1 1 d .
N3 N 0.79823(8) 0.10359(9) 0.26387(6) 0.0178(3) Uani 1 1 d .
N1 N 0.69494(9) 0.02030(9) 0.16312(6) 0.0182(3) Uani 1 1 d .
N5 N 0.86665(9) 0.06857(9) 0.37651(6) 0.0201(3) Uani 1 1 d .
C5 C 0.59829(10) 0.00732(11) 0.15744(7) 0.0183(3) Uani 1 1 d .
C6 C 0.69681(11) -0.00167(11) 0.34104(7) 0.0187(3) Uani 1 1 d .
C7 C 0.78684(11) 0.05596(11) 0.32717(7) 0.0187(3) Uani 1 1 d .
C8 C 0.94185(10) 0.20670(12) 0.22321(7) 0.0207(3) Uani 1 1 d .
C9 C 0.55232(10) 0.08732(11) 0.19831(7) 0.0181(3) Uani 1 1 d .
C10 C 0.97855(11) 0.15690(13) 0.16762(8) 0.0250(3) Uani 1 1 d .
H10 H 0.9800 0.0859 0.1675 0.030 Uiso 1 1 calc R
C11 C 0.44508(11) 0.09848(11) 0.20902(8) 0.0203(3) Uani 1 1 d .
C12 C 0.81778(11) 0.22080(13) 0.03836(8) 0.0252(3) Uani 1 1 d .
C13 C 0.76328(11) 0.35928(12) 0.10432(8) 0.0263(3) Uani 1 1 d .
H13 H 0.7501 0.4288 0.1073 0.032 Uiso 1 1 calc R
C14 C 0.71663(10) 0.11580(11) 0.20110(7) 0.0176(3) Uani 1 1 d .
C15 C 0.99777(11) 0.36102(13) 0.17828(9) 0.0296(4) Uani 1 1 d .
H15 H 1.0120 0.4303 0.1848 0.036 Uiso 1 1 calc R
C16 C 0.74343(10) 0.19289(11) 0.14660(7) 0.0184(3) Uani 1 1 d .
C17 C 0.77869(11) 0.15697(12) 0.08545(7) 0.0219(3) Uani 1 1 d .
H17 H 0.7759 0.0873 0.0758 0.026 Uiso 1 1 calc R
C18 C 0.57377(11) -0.09981(11) 0.04962(8) 0.0213(3) Uani 1 1 d .
H18 H 0.6282 -0.0651 0.0334 0.026 Uiso 1 1 calc R
C19 C 0.46507(11) -0.12686(12) 0.13870(8) 0.0247(3) Uani 1 1 d .
H19 H 0.4453 -0.1109 0.1835 0.030 Uiso 1 1 calc R
C20 C 0.54480(10) -0.07479(11) 0.11521(8) 0.0196(3) Uani 1 1 d .
C51 C 0.93449(10) 0.12655(11) 0.34547(7) 0.0193(3) Uani 1 1 d .
C22 C 0.94188(11) 0.31138(12) 0.22500(8) 0.0249(3) Uani 1 1 d .
C23 C 0.36388(11) 0.08521(12) 0.15327(8) 0.0238(3) Uani 1 1 d .
H23 H 0.3763 0.0628 0.1077 0.029 Uiso 1 1 calc R
C24 C 0.74392(11) 0.29641(12) 0.15982(8) 0.0228(3) Uani 1 1 d .
C25 C 0.64239(11) 0.03287(12) 0.39334(8) 0.0236(3) Uani 1 1 d .
H25 H 0.6628 0.0928 0.4185 0.028 Uiso 1 1 calc R
C26 C 0.89427(10) 0.14940(11) 0.27617(7) 0.0185(3) Uani 1 1 d .
C27 C 1.03584(11) 0.14991(12) 0.38646(7) 0.0211(3) Uani 1 1 d .
C28 C 0.42523(11) 0.12848(13) 0.27601(8) 0.0268(3) Uani 1 1 d .
H28 H 0.4799 0.1374 0.3142 0.032 Uiso 1 1 calc R
C29 C 0.44363(12) -0.22589(12) 0.03126(8) 0.0264(3) Uani 1 1 d .
H29 H 0.4087 -0.2771 0.0025 0.032 Uiso 1 1 calc R
C30 C 0.80117(11) 0.32256(13) 0.04522(8) 0.0274(4) Uani 1 1 d .
H30 H 0.8159 0.3673 0.0092 0.033 Uiso 1 1 calc R
C31 C 1.01310(11) 0.20910(14) 0.11219(8) 0.0298(4) Uani 1 1 d .
C32 C 1.22654(12) 0.18868(14) 0.46872(8) 0.0293(4) Uani 1 1 d .
H32 H 1.2910 0.2016 0.4966 0.035 Uiso 1 1 calc R
C33 C 0.75342(11) 0.34173(12) 0.23398(8) 0.0259(3) Uani 1 1 d .
H33A H 0.7265 0.2943 0.2666 0.031 Uiso 1 1 calc R
H33B H 0.7124 0.4037 0.2320 0.031 Uiso 1 1 calc R
C34 C 1.07795(11) 0.08455(12) 0.44056(8) 0.0239(3) Uani 1 1 d .
H34 H 1.0417 0.0260 0.4497 0.029 Uiso 1 1 calc R
C35 C 0.86901(12) 0.36675(12) 0.26422(9) 0.0284(3) Uani 1 1 d .
H35A H 0.8803 0.4395 0.2600 0.034 Uiso 1 1 calc R
H35B H 0.8831 0.3490 0.3156 0.034 Uiso 1 1 calc R
C36 C 0.32604(12) 0.14537(14) 0.28731(9) 0.0338(4) Uani 1 1 d .
H36 H 0.3129 0.1644 0.3334 0.041 Uiso 1 1 calc R
C37 C 0.52329(11) -0.17531(12) 0.00802(8) 0.0238(3) Uani 1 1 d .
H37 H 0.5434 -0.1923 -0.0365 0.029 Uiso 1 1 calc R
C38 C 0.41485(12) -0.20170(12) 0.09665(9) 0.0288(4) Uani 1 1 d .
H38 H 0.3604 -0.2367 0.1126 0.035 Uiso 1 1 calc R
C39 C 1.17214(12) 0.10386(13) 0.48124(8) 0.0279(4) Uani 1 1 d .
H39 H 1.1995 0.0586 0.5179 0.033 Uiso 1 1 calc R
C40 C 0.24605(12) 0.13452(14) 0.23138(9) 0.0343(4) Uani 1 1 d .
H40 H 0.1783 0.1475 0.2389 0.041 Uiso 1 1 calc R
C41 C 1.18585(12) 0.25478(13) 0.41499(8) 0.0274(3) Uani 1 1 d .
H41 H 1.2227 0.3131 0.4061 0.033 Uiso 1 1 calc R
C42 C 0.26517(12) 0.10477(13) 0.16459(9) 0.0310(4) Uani 1 1 d .
H42 H 0.2104 0.0977 0.1263 0.037 Uiso 1 1 calc R
C43 C 0.55842(12) -0.01965(14) 0.40894(9) 0.0338(4) Uani 1 1 d .
H43 H 0.5213 0.0047 0.4444 0.041 Uiso 1 1 calc R
C44 C 0.52903(13) -0.10715(15) 0.37295(10) 0.0384(4) Uani 1 1 d .
H44 H 0.4707 -0.1423 0.3827 0.046 Uiso 1 1 calc R
C45 C 0.66869(13) -0.09171(12) 0.30689(8) 0.0295(4) Uani 1 1 d .
H45 H 0.7070 -0.1179 0.2727 0.035 Uiso 1 1 calc R
C46 C 1.09141(11) 0.23576(12) 0.37423(8) 0.0242(3) Uani 1 1 d .
H46 H 1.0642 0.2814 0.3377 0.029 Uiso 1 1 calc R
C47 C 1.03228(12) 0.31029(14) 0.12306(9) 0.0321(4) Uani 1 1 d .
H47 H 1.0698 0.3453 0.0920 0.039 Uiso 1 1 calc R
C48 C 1.00297(13) 0.16107(15) 0.03908(9) 0.0363(4) Uani 1 1 d .
H48A H 1.0134 0.0881 0.0447 0.044 Uiso 1 1 calc R
H48B H 1.0564 0.1877 0.0132 0.044 Uiso 1 1 calc R
C49 C 0.89391(12) 0.18170(14) -0.00701(8) 0.0318(4) Uani 1 1 d .
H49A H 0.9012 0.2310 -0.0449 0.038 Uiso 1 1 calc R
H49B H 0.8676 0.1189 -0.0307 0.038 Uiso 1 1 calc R
C50 C 0.58458(15) -0.14326(14) 0.32286(9) 0.0389(4) Uani 1 1 d .
H50 H 0.5651 -0.2043 0.2989 0.047 Uiso 1 1 calc R

loop_
_atom_site_aniso_label
_atom_site_aniso_U_11
_atom_site_aniso_U_22
_atom_site_aniso_U_33
_atom_site_aniso_U_23
_atom_site_aniso_U_13
_atom_site_aniso_U_12
N2 0.0141(6) 0.0227(6) 0.0176(6) 0.0030(5) 0.0017(4) 0.0011(5)
N3 0.0140(6) 0.0221(6) 0.0170(6) 0.0027(5) 0.0008(4) -0.0005(5)
N1 0.0171(6) 0.0210(6) 0.0162(6) 0.0021(5) 0.0011(4) -0.0012(5)
N5 0.0169(6) 0.0241(6) 0.0187(6) 0.0018(5) 0.0011(5) -0.0004(5)
C5 0.0173(7) 0.0208(7) 0.0168(6) 0.0041(5) 0.0024(5) 0.0006(6)
C6 0.0176(7) 0.0218(7) 0.0158(6) 0.0052(5) -0.0011(5) -0.0002(6)
C7 0.0182(7) 0.0208(7) 0.0170(7) 0.0012(5) 0.0022(5) 0.0020(6)
C8 0.0114(6) 0.0305(8) 0.0186(7) 0.0062(6) -0.0025(5) -0.0027(6)
C9 0.0163(7) 0.0223(7) 0.0149(6) 0.0036(5) 0.0003(5) 0.0003(6)
C10 0.0125(7) 0.0389(9) 0.0227(7) 0.0072(7) 0.0000(5) 0.0028(6)
C11 0.0160(7) 0.0225(7) 0.0221(7) 0.0024(6) 0.0022(5) 0.0007(6)
C12 0.0172(7) 0.0396(9) 0.0174(7) 0.0053(6) -0.0023(5) -0.0039(6)
C13 0.0186(7) 0.0251(8) 0.0320(8) 0.0080(7) -0.0060(6) -0.0010(6)
C14 0.0131(6) 0.0211(7) 0.0177(6) 0.0001(5) 0.0000(5) 0.0006(5)
C15 0.0195(7) 0.0355(9) 0.0309(8) 0.0081(7) -0.0052(6) -0.0082(7)
C16 0.0107(6) 0.0247(8) 0.0186(7) 0.0035(6) -0.0018(5) -0.0005(5)
C17 0.0171(7) 0.0276(8) 0.0199(7) 0.0020(6) -0.0006(5) -0.0008(6)
C18 0.0164(7) 0.0235(8) 0.0233(7) 0.0021(6) 0.0012(5) 0.0003(6)
C19 0.0233(8) 0.0262(8) 0.0253(8) -0.0004(6) 0.0062(6) -0.0019(6)
C20 0.0159(7) 0.0198(7) 0.0221(7) 0.0018(6) -0.0007(5) 0.0013(6)
C51 0.0165(7) 0.0231(8) 0.0183(7) 0.0008(6) 0.0023(5) -0.0002(6)
C22 0.0191(7) 0.0313(9) 0.0213(7) 0.0049(6) -0.0067(6) -0.0053(6)
C23 0.0192(7) 0.0284(8) 0.0232(7) -0.0006(6) 0.0017(6) -0.0006(6)
C24 0.0162(7) 0.0268(8) 0.0242(7) 0.0029(6) -0.0010(6) 0.0009(6)
C25 0.0212(7) 0.0284(8) 0.0207(7) 0.0024(6) 0.0018(6) 0.0015(6)
C26 0.0136(6) 0.0218(7) 0.0197(7) -0.0001(6) 0.0014(5) 0.0003(5)
C27 0.0157(7) 0.0311(8) 0.0163(7) -0.0006(6) 0.0018(5) 0.0004(6)
C28 0.0195(7) 0.0377(9) 0.0223(7) 0.0016(7) 0.0008(6) 0.0022(7)
C29 0.0227(8) 0.0236(8) 0.0308(8) -0.0039(6) -0.0022(6) -0.0033(6)
C30 0.0187(7) 0.0375(9) 0.0234(8) 0.0129(7) -0.0047(6) -0.0057(7)
C31 0.0151(7) 0.0499(11) 0.0244(8) 0.0081(7) 0.0028(6) 0.0021(7)
C32 0.0168(7) 0.0470(10) 0.0227(8) -0.0045(7) -0.0014(6) -0.0006(7)
C33 0.0223(8) 0.0244(8) 0.0305(8) 0.0000(6) 0.0029(6) -0.0012(6)
C34 0.0204(7) 0.0300(8) 0.0210(7) 0.0016(6) 0.0018(6) 0.0000(6)
C35 0.0274(8) 0.0267(8) 0.0290(8) 0.0006(7) -0.0021(6) -0.0054(7)
C36 0.0250(8) 0.0495(11) 0.0281(8) -0.0009(8) 0.0079(7) 0.0059(8)
C37 0.0238(8) 0.0253(8) 0.0217(7) -0.0011(6) 0.0013(6) 0.0016(6)
C38 0.0249(8) 0.0264(8) 0.0359(9) -0.0025(7) 0.0071(7) -0.0069(7)
C39 0.0224(8) 0.0391(10) 0.0207(7) 0.0024(7) -0.0012(6) 0.0060(7)
C40 0.0170(8) 0.0467(11) 0.0401(9) 0.0015(8) 0.0076(7) 0.0047(7)
C41 0.0201(7) 0.0380(9) 0.0240(8) -0.0030(7) 0.0032(6) -0.0058(7)
C42 0.0172(7) 0.0410(10) 0.0326(9) 0.0010(7) -0.0029(6) 0.0005(7)
C43 0.0214(8) 0.0507(11) 0.0303(9) 0.0156(8) 0.0078(7) 0.0035(7)
C44 0.0262(8) 0.0482(11) 0.0376(10) 0.0217(8) -0.0047(7) -0.0163(8)
C45 0.0410(9) 0.0247(8) 0.0226(8) 0.0029(6) 0.0038(7) -0.0040(7)
C46 0.0210(7) 0.0315(8) 0.0194(7) 0.0017(6) 0.0015(6) -0.0012(6)
C47 0.0173(7) 0.0497(11) 0.0281(8) 0.0128(8) -0.0002(6) -0.0054(7)
C48 0.0271(9) 0.0579(12) 0.0253(8) 0.0060(8) 0.0082(7) 0.0052(8)
C49 0.0272(8) 0.0472(11) 0.0211(8) 0.0032(7) 0.0040(6) -0.0061(7)
C50 0.0522(11) 0.0305(9) 0.0304(9) 0.0082(7) -0.0047(8) -0.0197(8)

loop_
_atom_type_symbol
_atom_type_description
_atom_type_scat_dispersion_real
_atom_type_scat_dispersion_imag
_atom_type_scat_source
C C 0.0033 0.0016 'International Tables Vol C Tables 4.2.6.8 and 6.1.1.4'
H H 0.0000 0.0000 'International Tables Vol C Tables 4.2.6.8 and 6.1.1.4'
N N 0.0061 0.0033 'International Tables Vol C Tables 4.2.6.8 and 6.1.1.4'

loop_
_geom_angle_atom_site_label_1
_geom_angle_atom_site_label_2
_geom_angle_atom_site_label_3
_geom_angle
C9 N2 C14 105.68(11)
C7 N3 C26 106.04(11)
C7 N3 C14 125.15(11)
C26 N3 C14 128.12(11)
C5 N1 C14 106.03(11)
C7 N5 C51 106.22(12)
N1 C5 C20 122.59(13)
N1 C5 C9 110.00(12)
C20 C5 C9 127.40(12)
C45 C6 C25 119.03(14)
C45 C6 C7 122.38(13)
C25 C6 C7 118.47(13)
N5 C7 N3 111.76(12)
N5 C7 C6 121.94(12)
N3 C7 C6 126.29(12)
C10 C8 C22 119.79(14)
C10 C8 C26 119.92(14)
C22 C8 C26 120.04(13)
N2 C9 C11 121.65(13)
N2 C9 C5 110.07(12)
C11 C9 C5 128.28(13)
C31 C10 C8 121.41(16)
C31 C10 H10 119.3
C8 C10 H10 119.3
C28 C11 C23 119.25(13)
C28 C11 C9 118.43(13)
C23 C11 C9 122.22(13)
C30 C12 C17 117.48(14)
C30 C12 C49 121.36(14)
C17 C12 C49 119.88(15)
C30 C13 C24 121.58(15)
C30 C13 H13 119.2
C24 C13 H13 119.2
N1 C14 N3 110.94(11)
N1 C14 N2 107.59(11)
N3 C14 N2 109.41(11)
N1 C14 C16 107.67(11)
N3 C14 C16 113.05(11)
N2 C14 C16 107.98(11)
C47 C15 C22 120.82(16)
C47 C15 H15 119.6
C22 C15 H15 119.6
C17 C16 C24 119.47(13)
C17 C16 C14 117.74(13)
C24 C16 C14 122.43(13)
C12 C17 C16 121.64(15)
C12 C17 H17 119.2
C16 C17 H17 119.2
C37 C18 C20 120.14(14)
C37 C18 H18 119.9
C20 C18 H18 119.9
C38 C19 C20 120.04(14)
C38 C19 H19 120.0
C20 C19 H19 120.0
C18 C20 C19 119.38(14)
C18 C20 C5 118.90(13)
C19 C20 C5 121.72(13)
C26 C51 N5 110.21(12)
C26 C51 C27 129.96(13)
N5 C51 C27 119.74(12)
C8 C22 C15 117.08(15)
C8 C22 C35 120.44(13)
C15 C22 C35 121.40(15)
C42 C23 C11 119.94(14)
C42 C23 H23 120.0
C11 C23 H23 120.0
C13 C24 C16 117.06(14)
C13 C24 C33 117.04(14)
C16 C24 C33 123.76(13)
C43 C25 C6 120.44(15)
C43 C25 H25 119.8
C6 C25 H25 119.8
C51 C26 N3 105.77(12)
C51 C26 C8 128.15(13)
N3 C26 C8 126.04(12)
C34 C27 C46 118.10(13)
C34 C27 C51 118.76(13)
C46 C27 C51 123.13(13)
C36 C28 C11 120.38(14)
C36 C28 H28 119.8
C11 C28 H28 119.8
C37 C29 C38 119.92(14)
C37 C29 H29 120.0
C38 C29 H29 120.0
C12 C30 C13 120.41(14)
C12 C30 H30 119.8
C13 C30 H30 119.8
C47 C31 C10 116.86(15)
C47 C31 C48 122.60(15)
C10 C31 C48 118.74(16)
C39 C32 C41 119.37(14)
C39 C32 H32 120.3
C41 C32 H32 120.3
C24 C33 C35 110.75(12)
C24 C33 H33A 109.5
C35 C33 H33A 109.5
C24 C33 H33B 109.5
C35 C33 H33B 109.5
H33A C33 H33B 108.1
C39 C34 C27 120.98(15)
C39 C34 H34 119.5
C27 C34 H34 119.5
C22 C35 C33 112.36(13)
C22 C35 H35A 109.1
C33 C35 H35A 109.1
C22 C35 H35B 109.1
C33 C35 H35B 109.1
H35A C35 H35B 107.9
C40 C36 C28 120.10(15)
C40 C36 H36 119.9
C28 C36 H36 119.9
C29 C37 C18 120.19(14)
C29 C37 H37 119.9
C18 C37 H37 119.9
C19 C38 C29 120.33(14)
C19 C38 H38 119.8
C29 C38 H38 119.8
C32 C39 C34 120.53(15)
C32 C39 H39 119.7
C34 C39 H39 119.7
C42 C40 C36 119.85(15)
C42 C40 H40 120.1
C36 C40 H40 120.1
C32 C41 C46 120.25(15)
C32 C41 H41 119.9
C46 C41 H41 119.9
C40 C42 C23 120.43(15)
C40 C42 H42 119.8
C23 C42 H42 119.8
C44 C43 C25 120.02(16)
C44 C43 H43 120.0
C25 C43 H43 120.0
C50 C44 C43 119.72(15)
C50 C44 H44 120.1
C43 C44 H44 120.1
C6 C45 C50 119.87(16)
C6 C45 H45 120.1
C50 C45 H45 120.1
C41 C46 C27 120.77(14)
C41 C46 H46 119.6
C27 C46 H46 119.6
C15 C47 C31 121.08(15)
C15 C47 H47 119.5
C31 C47 H47 119.5
C31 C48 C49 111.74(14)
C31 C48 H48A 109.3
C49 C48 H48A 109.3
C31 C48 H48B 109.3
C49 C48 H48B 109.3
H48A C48 H48B 107.9
C12 C49 C48 112.39(12)
C12 C49 H49A 109.1
C48 C49 H49A 109.1
C12 C49 H49B 109.1
C48 C49 H49B 109.1
H49A C49 H49B 107.9
C44 C50 C45 120.84(17)
C44 C50 H50 119.6
C45 C50 H50 119.6

loop_
_geom_bond_atom_site_label_1
_geom_bond_atom_site_label_2
_geom_bond_distance
N2 C9 1.2871(18)
N2 C14 1.4849(17)
N3 C7 1.3845(18)
N3 C26 1.4041(18)
N3 C14 1.4886(17)
N1 C5 1.2859(18)
N1 C14 1.4723(18)
N5 C7 1.3117(18)
N5 C51 1.3876(18)
C5 C20 1.475(2)
C5 C9 1.504(2)
C6 C45 1.391(2)
C6 C25 1.392(2)
C6 C7 1.482(2)
C8 C10 1.395(2)
C8 C22 1.401(2)
C8 C26 1.4790(19)
C9 C11 1.4798(19)
C10 C31 1.395(2)
C10 H10 0.9500
C11 C28 1.392(2)
C11 C23 1.399(2)
C12 C30 1.389(2)
C12 C17 1.391(2)
C12 C49 1.518(2)
C13 C30 1.385(2)
C13 C24 1.399(2)
C13 H13 0.9500
C14 C16 1.5383(19)
C15 C47 1.382(2)
C15 C22 1.406(2)
C15 H15 0.9500
C16 C17 1.398(2)
C16 C24 1.407(2)
C17 H17 0.9500
C18 C37 1.388(2)
C18 C20 1.395(2)
C18 H18 0.9500
C19 C38 1.385(2)
C19 C20 1.398(2)
C19 H19 0.9500
C51 C26 1.3710(19)
C51 C27 1.4814(19)
C22 C35 1.504(2)
C23 C42 1.388(2)
C23 H23 0.9500
C24 C33 1.515(2)
C25 C43 1.390(2)
C25 H25 0.9500
C27 C34 1.396(2)
C27 C46 1.405(2)
C28 C36 1.388(2)
C28 H28 0.9500
C29 C37 1.385(2)
C29 C38 1.388(2)
C29 H29 0.9500
C30 H30 0.9500
C31 C47 1.387(3)
C31 C48 1.511(2)
C32 C39 1.386(2)
C32 C41 1.392(2)
C32 H32 0.9500
C33 C35 1.592(2)
C33 H33A 0.9900
C33 H33B 0.9900
C34 C39 1.390(2)
C34 H34 0.9500
C35 H35A 0.9900
C35 H35B 0.9900
C36 C40 1.387(2)
C36 H36 0.9500
C37 H37 0.9500
C38 H38 0.9500
C39 H39 0.9500
C40 C42 1.385(2)
C40 H40 0.9500
C41 C46 1.392(2)
C41 H41 0.9500
C42 H42 0.9500
C43 C44 1.380(3)
C43 H43 0.9500
C44 C50 1.376(3)
C44 H44 0.9500
C45 C50 1.387(2)
C45 H45 0.9500
C46 H46 0.9500
C47 H47 0.9500
C48 C49 1.597(2)
C48 H48A 0.9900
C48 H48B 0.9900
C49 H49A 0.9900
C49 H49B 0.9900
C50 H50 0.9500
